data_4062461
loop_
_publ_author_name
'Wong, Wai-Yeung'
'Ting, Fai-Lung'
'Lin, Zhenyang'

_publ_section_title
;
 Activation of Tri(2-furyl)phosphine by [Ru~4~(\m-H)~4~(CO)~12~]:
 The First Example of Coordinated Furyl and Furyne Ligands at
 Tetraruthenium Phosphide and Phosphinidene Clusters
;
_journal_issue 24
_journal_name_full Organometallics
_journal_page_first 5100
_journal_page_last 5108
_journal_paper_doi 10.1021/om0341193
_journal_volume 22
_journal_year 2003
_chemical_formula_sum 'C54 H46 O20 P4 Ru4'
_chemical_formula_weight 1543.07
_space_group_IT_number 2
_symmetry_cell_setting triclinic
_symmetry_space_group_name_Hall '-P 1'
_symmetry_space_group_name_H-M 'P -1'
_cell_angle_alpha 92.445(4)
_cell_angle_beta 101.154(4)
_cell_angle_gamma 90.597(4)
_cell_formula_units_Z 2
_cell_length_a 11.392(2)
_cell_length_b 11.981(2)
_cell_length_c 22.082(4)
_cell_measurement_temperature 293(2)
_cell_volume 2953.9(9)
_diffrn_ambient_temperature 293(2)
_exptl_crystal_density_diffrn 1.735
_cod_depositor_comments
;
The following automatic conversions were performed:
'_symmetry_cell_setting' value 'Triclinic' changed to 'triclinic'
according to '/home/saulius/struct/CIF-dictionaries/cif_core.dic'
dictionary named 'cif_core.dic' version 2.4.1 from 2010-06-29.

Automatic conversion script
Id: cif_fix_enum 1527 2010-12-29 10:47:43Z saulius 
;
_cod_database_code 4062461

loop_
_symmetry_equiv_pos_as_xyz
'x, y, z'
'-x, -y, -z'

loop_
_atom_site_label
_atom_site_type_symbol
_atom_site_fract_x
_atom_site_fract_y
_atom_site_fract_z
_atom_site_U_iso_or_equiv
_atom_site_adp_type
_atom_site_occupancy
_atom_site_symmetry_multiplicity
_atom_site_calc_flag
_atom_site_refinement_flags
_atom_site_disorder_assembly
_atom_site_disorder_group
C1 C 0.3088(7) 0.1975(6) 0.0708(3) 0.061(2) Uani 1 1 d . . .
C2 C 0.5053(7) 0.1186(7) 0.1400(3) 0.059(2) Uani 1 1 d . . .
C3 C 0.3137(7) 0.4944(7) 0.1086(3) 0.068(3) Uani 1 1 d . . .
C4 C 0.4817(7) 0.5560(7) 0.2148(3) 0.061(2) Uani 1 1 d . . .
C5 C 0.5219(7) 0.3794(6) 0.1270(3) 0.058(2) Uani 1 1 d . . .
C6 C 0.1749(7) 0.5468(6) 0.2299(3) 0.057(2) Uani 1 1 d . . .
C7 C 0.3568(5) 0.5433(6) 0.3296(3) 0.046(2) Uani 1 1 d . . .
C8 C 0.6360(6) 0.2674(6) 0.2430(3) 0.054(2) Uani 1 1 d . . .
C9 C 0.5736(6) 0.4117(6) 0.3233(3) 0.053(2) Uani 1 1 d . . .
C10 C 0.0907(7) 0.3419(6) 0.1297(3) 0.060(2) Uani 1 1 d . . .
C11 C -0.0286(8) 0.3388(9) 0.0395(4) 0.119(4) Uani 1 1 d . . .
H11A H -0.0585 0.3269 -0.0026 0.142 Uiso 1 1 calc R . .
C12 C -0.0913(7) 0.3781(8) 0.0800(4) 0.104(4) Uani 1 1 d . . .
H12A H -0.1706 0.4004 0.0715 0.125 Uiso 1 1 calc R . .
C13 C -0.0132(7) 0.3796(7) 0.1400(4) 0.075(3) Uani 1 1 d . . .
H13A H -0.0318 0.4021 0.1778 0.090 Uiso 1 1 calc R . .
C14 C 0.3175(7) -0.0847(6) 0.1015(3) 0.069(3) Uani 1 1 d . . .
C15 C 0.3833(10) -0.1421(8) 0.0192(4) 0.114(4) Uani 1 1 d . . .
H15A H 0.4092 -0.1417 -0.0183 0.136 Uiso 1 1 calc R . .
C16 C 0.3806(11) -0.2264(9) 0.0507(5) 0.157(5) Uani 1 1 d . . .
H16A H 0.4043 -0.2978 0.0409 0.188 Uiso 1 1 calc R . .
C17 C 0.3348(11) -0.1936(8) 0.1042(5) 0.158(4) Uani 1 1 d . . .
H17A H 0.3200 -0.2395 0.1349 0.189 Uiso 1 1 calc R . .
C18 C 0.1046(7) 0.0101(7) 0.1186(3) 0.066(3) Uani 1 1 d . . .
C19 C -0.0754(9) 0.0692(9) 0.1054(5) 0.127(4) Uani 1 1 d . . .
H19A H -0.1406 0.1140 0.1081 0.152 Uiso 1 1 calc R . .
C20 C -0.0821(10) -0.0156(10) 0.0709(5) 0.141(5) Uani 1 1 d . . .
H20A H -0.1500 -0.0448 0.0445 0.170 Uiso 1 1 calc R . .
C21 C 0.0352(10) -0.0593(9) 0.0798(5) 0.154(5) Uani 1 1 d . . .
H21A H 0.0583 -0.1248 0.0616 0.185 Uiso 1 1 calc R . .
C22 C 0.2658(6) -0.0589(5) 0.2176(3) 0.053(2) Uani 1 1 d . . .
C23 C 0.3539(9) -0.1418(7) 0.2990(4) 0.090(3) Uani 1 1 d . . .
H23A H 0.4139 -0.1649 0.3306 0.108 Uiso 1 1 calc R . .
C24 C 0.2419(8) -0.1697(7) 0.2942(4) 0.083(3) Uani 1 1 d . . .
H24A H 0.2076 -0.2143 0.3198 0.099 Uiso 1 1 calc R . .
C25 C 0.1830(8) -0.1156(6) 0.2399(3) 0.068(3) Uani 1 1 d . . .
H25A H 0.1015 -0.1194 0.2233 0.082 Uiso 1 1 calc R . .
C26 C 0.0529(6) 0.2680(6) 0.3190(3) 0.048(2) Uani 1 1 d . . .
C27 C -0.0669(7) 0.1352(6) 0.3358(5) 0.091(3) Uani 1 1 d . . .
H27A H -0.1180 0.0935 0.3545 0.110 Uiso 1 1 calc R . .
C28 C -0.0395(7) 0.1046(8) 0.2838(4) 0.084(3) Uani 1 1 d . . .
H28A H -0.0660 0.0410 0.2591 0.101 Uiso 1 1 calc R . .
C29 C 0.0405(6) 0.1903(6) 0.2725(3) 0.059(2) Uani 1 1 d . . .
H29A H 0.0778 0.1920 0.2386 0.071 Uiso 1 1 calc R . .
C30 C 0.0260(6) 0.4960(6) 0.3334(3) 0.052(2) Uani 1 1 d . . .
C31 C -0.0382(7) 0.6664(7) 0.3388(4) 0.088(3) Uani 1 1 d . . .
H31A H -0.0402 0.7436 0.3451 0.106 Uiso 1 1 calc R . .
C32 C -0.1321(7) 0.6016(7) 0.3200(4) 0.086(3) Uani 1 1 d . . .
H32A H -0.2107 0.6250 0.3102 0.103 Uiso 1 1 calc R . .
C33 C -0.0947(6) 0.4906(6) 0.3171(4) 0.069(3) Uani 1 1 d . . .
H33A H -0.1427 0.4268 0.3062 0.083 Uiso 1 1 calc R . .
C34 C 0.2069(6) 0.3890(6) 0.4141(3) 0.051(2) Uani 1 1 d . . .
C35 C 0.2043(9) 0.3882(8) 0.5139(4) 0.099(4) Uani 1 1 d . . .
H35A H 0.1770 0.3902 0.5510 0.119 Uiso 1 1 calc R . .
C36 C 0.3193(8) 0.3795(7) 0.5081(4) 0.079(3) Uani 1 1 d . . .
H36A H 0.3856 0.3727 0.5396 0.094 Uiso 1 1 calc R . .
C37 C 0.3188(7) 0.3826(6) 0.4446(3) 0.064(3) Uani 1 1 d . . .
H37A H 0.3863 0.3805 0.4267 0.077 Uiso 1 1 calc R . .
C38 C 0.4221(6) 0.1199(6) 0.3874(3) 0.053(2) Uani 1 1 d . . .
C39 C 0.3312(8) 0.0337(8) 0.4523(4) 0.094(3) Uani 1 1 d . . .
H39A H 0.3173 -0.0016 0.4870 0.113 Uiso 1 1 calc R . .
C40 C 0.2507(7) 0.0566(7) 0.4052(4) 0.080(3) Uani 1 1 d . . .
H40A H 0.1695 0.0391 0.3998 0.097 Uiso 1 1 calc R . .
C41 C 0.3062(6) 0.1121(6) 0.3638(3) 0.052(2) Uani 1 1 d . . .
H41A H 0.2684 0.1388 0.3262 0.063 Uiso 1 1 calc R . .
C42 C 0.6193(6) 0.0466(5) 0.3407(3) 0.048(2) Uani 1 1 d . . .
C43 C 0.7052(10) -0.1091(8) 0.3648(5) 0.134(5) Uani 1 1 d . . .
H43A H 0.7412 -0.1671 0.3879 0.160 Uiso 1 1 calc R . .
C44 C 0.6947(8) -0.1062(8) 0.3055(5) 0.100(4) Uani 1 1 d . . .
H44A H 0.7176 -0.1608 0.2791 0.120 Uiso 1 1 calc R . .
C45 C 0.6408(6) -0.0018(7) 0.2888(4) 0.066(3) Uani 1 1 d . . .
H45A H 0.6241 0.0265 0.2496 0.080 Uiso 1 1 calc R . .
C46 C 0.6414(6) 0.2327(6) 0.4226(3) 0.050(2) Uani 1 1 d . . .
C47 C 0.8120(7) 0.3122(7) 0.4645(3) 0.080(3) Uani 1 1 d . . .
H47A H 0.8896 0.3412 0.4696 0.096 Uiso 1 1 calc R . .
C48 C 0.7475(8) 0.3110(7) 0.5079(4) 0.081(3) Uani 1 1 d . . .
H48A H 0.7709 0.3390 0.5485 0.097 Uiso 1 1 calc R . .
C49 C 0.6348(7) 0.2586(7) 0.4814(3) 0.076(3) Uani 1 1 d . . .
H49A H 0.5707 0.2455 0.5008 0.091 Uiso 1 1 calc R . .
C50 C 0.6650(10) 0.6200(13) 0.0890(5) 0.216(7) Uiso 1 1 d D . .
H50A H 0.5991 0.5702 0.0904 0.323 Uiso 1 1 calc R . .
H50B H 0.6997 0.5995 0.0539 0.323 Uiso 1 1 calc R . .
H50C H 0.6370 0.6952 0.0856 0.323 Uiso 1 1 calc R . .
C51 C 0.7537(10) 0.6127(9) 0.1445(5) 0.182(6) Uiso 1 1 d D . .
H51A H 0.7819 0.5368 0.1482 0.218 Uiso 1 1 calc R . .
H51B H 0.7186 0.6322 0.1801 0.218 Uiso 1 1 calc R . .
C52 C 0.8614(9) 0.6943(10) 0.1428(7) 0.320(12) Uiso 1 1 d D . .
H52A H 0.9363 0.6641 0.1637 0.384 Uiso 1 1 calc R . .
H52B H 0.8673 0.7091 0.1006 0.384 Uiso 1 1 calc R . .
C53 C 0.8293(9) 0.8020(8) 0.1777(5) 0.135(4) Uiso 1 1 d D . .
H53A H 0.8782 0.8659 0.1720 0.162 Uiso 1 1 calc R . .
H53B H 0.8348 0.7915 0.2215 0.162 Uiso 1 1 calc R . .
C54 C 0.6891(11) 0.8120(15) 0.1408(8) 0.297(10) Uiso 1 1 d D . .
H54A H 0.6543 0.8772 0.1564 0.445 Uiso 1 1 calc R . .
H54B H 0.6442 0.7468 0.1472 0.445 Uiso 1 1 calc R . .
H54C H 0.6874 0.8180 0.0974 0.445 Uiso 1 1 calc R . .
H1 H 0.991(3) 0.882(3) 0.4298(16) 0.000(11) Uiso 1 1 d . . .
H2 H 1.042(3) 0.935(3) 0.5088(17) 0.000(11) Uiso 1 1 d . . .
O1 O 0.2842(5) 0.2082(5) 0.0180(2) 0.085(2) Uani 1 1 d . . .
O2 O 0.5890(5) 0.0779(6) 0.1317(3) 0.097(2) Uani 1 1 d . . .
O3 O 0.2554(6) 0.5396(5) 0.0676(3) 0.111(3) Uani 1 1 d . . .
O4 O 0.5311(5) 0.6327(5) 0.2384(3) 0.088(2) Uani 1 1 d . . .
O5 O 0.5926(5) 0.3622(6) 0.0963(3) 0.106(2) Uani 1 1 d . . .
O6 O 0.1209(5) 0.6129(4) 0.2050(3) 0.087(2) Uani 1 1 d . . .
O7 O 0.4035(5) 0.6106(4) 0.3642(2) 0.0692(17) Uani 1 1 d . . .
O8 O 0.7206(4) 0.2594(5) 0.2269(2) 0.081(2) Uani 1 1 d . . .
O9 O 0.6271(4) 0.4819(4) 0.3539(2) 0.0691(18) Uani 1 1 d . . .
O10 O 0.0855(5) 0.3184(5) 0.0678(2) 0.091(2) Uani 1 1 d . . .
O11 O 0.3422(6) -0.0491(5) 0.0482(3) 0.098(2) Uani 1 1 d . . .
O12 O 0.0339(5) 0.0901(6) 0.1383(3) 0.105(2) Uani 1 1 d . . .
O13 O 0.3754(5) -0.0753(5) 0.2534(3) 0.084(2) Uani 1 1 d . . .
O14 O -0.0135(4) 0.2360(4) 0.3618(2) 0.0734(18) Uani 1 1 d . . .
O15 O 0.0650(4) 0.6035(4) 0.3478(3) 0.0757(18) Uani 1 1 d . . .
O16 O 0.1338(5) 0.3937(5) 0.4563(2) 0.0794(19) Uani 1 1 d . . .
O17 O 0.4417(5) 0.0700(5) 0.4429(2) 0.091(2) Uani 1 1 d . . .
O18 O 0.7493(4) 0.2654(4) 0.4117(2) 0.0653(17) Uani 1 1 d . . .
O19 O 0.6568(6) -0.0164(5) 0.3906(3) 0.106(2) Uani 1 1 d . . .
O20 O 0.9889(9) 0.9092(8) 0.4718(4) 0.180(4) Uiso 1 1 d . . .
P1 P 0.23046(16) 0.31875(15) 0.18183(8) 0.0418(5) Uani 1 1 d . . .
P2 P 0.26214(19) 0.01685(16) 0.15044(9) 0.0519(6) Uani 1 1 d . . .
P3 P 0.14226(16) 0.39233(16) 0.33405(8) 0.0444(5) Uani 1 1 d . . .
P4 P 0.54062(16) 0.17231(16) 0.35540(8) 0.0436(5) Uani 1 1 d . . .
Ru1 Ru 0.36014(5) 0.18602(5) 0.15530(2) 0.04209(17) Uani 1 1 d D . .
Ru2 Ru 0.40546(5) 0.42216(5) 0.17320(2) 0.04267(17) Uani 1 1 d D . .
Ru3 Ru 0.27338(5) 0.43326(5) 0.27087(2) 0.03887(16) Uani 1 1 d D . .
Ru4 Ru 0.49326(5) 0.29281(5) 0.27516(2) 0.03800(16) Uani 1 1 d D . .
H3 H 0.37463 0.33965 0.31254 0.17(4) Uiso 1 1 d . . .
H4 H 0.43509 0.16742 0.23186 0.19(4) Uiso 1 1 d . . .

loop_
_atom_site_aniso_label
_atom_site_aniso_U_11
_atom_site_aniso_U_22
_atom_site_aniso_U_33
_atom_site_aniso_U_23
_atom_site_aniso_U_13
_atom_site_aniso_U_12
C1 0.076(5) 0.044(4) 0.057(5) -0.019(4) 0.002(4) 0.023(4)
C2 0.050(5) 0.080(6) 0.049(4) 0.011(4) 0.014(4) 0.020(4)
C3 0.064(5) 0.067(5) 0.069(5) 0.014(4) 0.002(4) -0.012(4)
C4 0.060(5) 0.075(6) 0.046(4) 0.006(4) 0.005(4) 0.001(4)
C5 0.064(5) 0.052(5) 0.062(5) 0.001(4) 0.023(4) -0.002(4)
C6 0.056(5) 0.062(5) 0.047(4) -0.005(4) -0.002(4) 0.014(4)
C7 0.022(3) 0.055(5) 0.056(4) -0.006(4) -0.005(3) 0.015(3)
C8 0.046(4) 0.052(5) 0.057(4) -0.003(4) -0.007(4) 0.014(4)
C9 0.030(4) 0.061(5) 0.069(5) 0.003(4) 0.008(4) 0.008(4)
C10 0.057(5) 0.062(5) 0.053(4) -0.006(4) -0.009(4) -0.002(4)
C11 0.076(7) 0.162(10) 0.091(7) -0.008(7) -0.051(6) 0.033(7)
C12 0.037(5) 0.122(8) 0.133(8) -0.009(7) -0.034(6) 0.032(5)
C13 0.033(4) 0.088(6) 0.096(6) -0.025(5) 0.001(5) 0.014(4)
C14 0.095(6) 0.055(5) 0.063(5) -0.017(4) 0.037(4) 0.003(5)
C15 0.166(9) 0.095(8) 0.097(6) -0.029(6) 0.077(6) 0.004(7)
C16 0.273(13) 0.058(7) 0.183(9) -0.007(7) 0.159(9) -0.012(8)
C17 0.275(11) 0.055(7) 0.194(8) -0.035(6) 0.179(8) -0.005(8)
C18 0.063(5) 0.067(5) 0.062(5) -0.015(4) 0.003(4) -0.016(4)
C19 0.072(7) 0.145(10) 0.133(8) 0.013(7) -0.055(7) -0.011(7)
C20 0.101(8) 0.177(11) 0.112(8) -0.036(7) -0.052(7) -0.052(8)
C21 0.097(8) 0.145(9) 0.197(10) -0.115(8) -0.004(8) -0.024(8)
C22 0.051(4) 0.030(4) 0.074(5) -0.013(4) 0.009(4) 0.004(3)
C23 0.129(8) 0.053(5) 0.081(6) 0.022(5) 0.000(6) -0.004(6)
C24 0.076(6) 0.058(6) 0.119(7) 0.007(5) 0.032(6) -0.013(5)
C25 0.067(6) 0.060(5) 0.076(5) 0.003(5) 0.011(5) 0.011(5)
C26 0.031(4) 0.044(4) 0.067(5) 0.000(4) 0.006(4) 0.012(3)
C27 0.045(5) 0.042(5) 0.180(9) 0.034(5) -0.002(6) -0.018(4)
C28 0.059(6) 0.099(7) 0.093(6) -0.030(6) 0.016(5) 0.008(5)
C29 0.039(4) 0.066(5) 0.072(5) -0.003(4) 0.012(4) -0.009(4)
C30 0.036(4) 0.051(5) 0.068(5) -0.015(4) 0.012(4) 0.019(3)
C31 0.060(5) 0.073(6) 0.130(7) -0.012(6) 0.015(5) 0.036(5)
C32 0.042(5) 0.070(6) 0.149(8) 0.001(6) 0.026(5) 0.026(4)
C33 0.041(4) 0.045(5) 0.123(7) 0.006(5) 0.019(5) 0.013(4)
C34 0.050(4) 0.049(5) 0.054(4) -0.006(4) 0.017(4) 0.007(4)
C35 0.137(9) 0.109(8) 0.050(5) -0.006(5) 0.018(6) 0.010(7)
C36 0.075(6) 0.085(6) 0.069(5) -0.017(5) -0.002(5) 0.019(5)
C37 0.061(5) 0.066(5) 0.061(5) -0.015(4) 0.005(4) 0.024(4)
C38 0.049(5) 0.054(5) 0.053(4) 0.016(4) -0.001(4) 0.014(4)
C39 0.064(6) 0.145(9) 0.081(6) 0.047(6) 0.021(5) -0.001(6)
C40 0.053(5) 0.090(7) 0.103(6) 0.019(6) 0.025(5) 0.005(5)
C41 0.037(4) 0.056(5) 0.062(5) 0.017(4) 0.004(4) 0.011(4)
C42 0.038(4) 0.039(4) 0.066(5) 0.007(4) 0.003(4) 0.021(3)
C43 0.140(10) 0.070(7) 0.188(11) 0.021(8) 0.020(9) 0.050(7)
C44 0.088(7) 0.076(7) 0.135(8) -0.040(6) 0.030(7) 0.011(6)
C45 0.045(5) 0.069(6) 0.087(6) -0.012(5) 0.020(4) 0.002(4)
C46 0.052(5) 0.043(4) 0.048(4) 0.004(4) -0.005(4) 0.012(4)
C47 0.058(5) 0.084(6) 0.076(5) -0.025(5) -0.034(5) 0.014(5)
C48 0.088(7) 0.085(6) 0.058(5) -0.021(5) -0.013(5) 0.025(5)
C49 0.066(5) 0.098(7) 0.058(5) -0.018(5) 0.001(5) 0.028(5)
O1 0.108(5) 0.091(4) 0.048(3) -0.005(3) -0.003(3) 0.024(4)
O2 0.060(4) 0.128(5) 0.102(4) -0.026(4) 0.020(3) 0.024(4)
O3 0.116(5) 0.101(5) 0.105(5) 0.051(4) -0.017(4) 0.021(4)
O4 0.084(4) 0.068(4) 0.105(4) -0.016(3) 0.003(4) -0.022(3)
O5 0.105(4) 0.111(5) 0.123(4) -0.012(4) 0.079(4) 0.000(4)
O6 0.091(4) 0.062(4) 0.094(4) 0.019(3) -0.026(4) 0.033(3)
O7 0.065(4) 0.061(3) 0.073(3) -0.022(3) -0.005(3) 0.001(3)
O8 0.039(3) 0.108(5) 0.099(4) -0.003(4) 0.023(3) 0.026(3)
O9 0.048(3) 0.048(3) 0.099(4) -0.015(3) -0.013(3) 0.003(3)
O10 0.076(4) 0.112(5) 0.068(4) -0.015(3) -0.030(3) 0.039(3)
O11 0.146(6) 0.079(4) 0.077(4) -0.016(3) 0.044(4) 0.009(4)
O12 0.063(4) 0.117(5) 0.123(5) -0.025(4) -0.007(4) 0.000(4)
O13 0.075(4) 0.076(4) 0.096(4) 0.021(3) -0.003(4) -0.010(3)
O14 0.056(3) 0.064(4) 0.107(4) -0.010(3) 0.037(3) 0.000(3)
O15 0.050(3) 0.055(3) 0.118(4) -0.021(3) 0.009(3) 0.016(3)
O16 0.075(4) 0.102(5) 0.063(3) -0.004(3) 0.019(3) 0.000(3)
O17 0.062(4) 0.129(5) 0.084(4) 0.058(4) 0.006(3) 0.011(4)
O18 0.041(3) 0.077(4) 0.074(3) -0.017(3) 0.005(3) -0.004(3)
O19 0.138(5) 0.075(4) 0.104(5) 0.019(4) 0.015(4) 0.061(4)
P1 0.0379(10) 0.0400(11) 0.0438(10) -0.0021(9) -0.0006(9) 0.0061(9)
P2 0.0598(13) 0.0457(12) 0.0479(11) -0.0086(10) 0.0070(10) 0.0038(10)
P3 0.0322(10) 0.0463(11) 0.0523(11) -0.0078(9) 0.0038(9) 0.0085(9)
P4 0.0348(10) 0.0480(11) 0.0453(10) 0.0030(9) 0.0001(9) 0.0138(9)
Ru1 0.0437(3) 0.0395(3) 0.0409(3) -0.0052(3) 0.0044(3) 0.0054(3)
Ru2 0.0429(3) 0.0396(3) 0.0439(3) 0.0028(3) 0.0040(3) 0.0047(3)
Ru3 0.0315(3) 0.0379(3) 0.0447(3) -0.0037(3) 0.0019(3) 0.0099(3)
Ru4 0.0301(3) 0.0407(3) 0.0411(3) -0.0015(3) 0.0020(3) 0.0084(3)

loop_
_geom_bond_atom_site_label_1
_geom_bond_atom_site_label_2
_geom_bond_distance
_geom_bond_site_symmetry_2
_geom_bond_publ_flag
C1 O1 1.159(8) . ?
C1 Ru1 1.855(7) . ?
C2 O2 1.118(9) . ?
C2 Ru1 1.930(8) . ?
C3 O3 1.171(9) . ?
C3 Ru2 1.851(8) . ?
C4 O4 1.126(8) . ?
C4 Ru2 1.925(8) . ?
C5 O5 1.163(9) . ?
C5 Ru2 1.887(8) . ?
C6 O6 1.106(8) . ?
C6 Ru3 1.917(7) . ?
C7 O7 1.140(7) . ?
C7 Ru3 1.916(6) . ?
C8 O8 1.094(8) . ?
C8 Ru4 1.919(8) . ?
C9 O9 1.147(8) . ?
C9 Ru4 1.862(7) . ?
C10 C13 1.328(10) . ?
C10 O10 1.374(8) . ?
C10 P1 1.807(7) . ?
C11 C12 1.322(13) . ?
C11 O10 1.359(10) . ?
C12 C13 1.446(11) . ?
C14 C17 1.324(12) . ?
C14 O11 1.346(9) . ?
C14 P2 1.793(8) . ?
C15 C16 1.255(13) . ?
C15 O11 1.392(11) . ?
C16 C17 1.422(14) . ?
C18 C21 1.309(11) . ?
C18 O12 1.369(10) . ?
C18 P2 1.796(8) . ?
C19 C20 1.237(14) . ?
C19 O12 1.331(10) . ?
C20 C21 1.422(15) . ?
C22 C25 1.338(10) . ?
C22 O13 1.362(8) . ?
C22 P2 1.766(8) . ?
C23 C24 1.300(12) . ?
C23 O13 1.368(10) . ?
C24 C25 1.439(11) . ?
C26 C29 1.342(9) . ?
C26 O14 1.384(9) . ?
C26 P3 1.778(7) . ?
C27 C28 1.286(12) . ?
C27 O14 1.396(9) . ?
C28 C29 1.427(11) . ?
C30 C33 1.353(9) . ?
C30 O15 1.362(8) . ?
C30 P3 1.824(7) . ?
C31 C32 1.304(11) . ?
C31 O15 1.389(9) . ?
C32 C33 1.403(11) . ?
C34 C37 1.325(9) . ?
C34 O16 1.365(8) . ?
C34 P3 1.780(7) . ?
C35 C36 1.346(13) . ?
C35 O16 1.371(9) . ?
C36 C37 1.403(10) . ?
C38 C41 1.323(9) . ?
C38 O17 1.366(8) . ?
C38 P4 1.763(8) . ?
C39 C40 1.287(11) . ?
C39 O17 1.384(10) . ?
C40 C41 1.394(11) . ?
C42 C45 1.329(10) . ?
C42 O19 1.364(8) . ?
C42 P4 1.810(7) . ?
C43 C44 1.295(14) . ?
C43 O19 1.393(12) . ?
C44 C45 1.430(12) . ?
C46 C49 1.340(9) . ?
C46 O18 1.354(8) . ?
C46 P4 1.809(6) . ?
C47 C48 1.318(11) . ?
C47 O18 1.341(8) . ?
C48 C49 1.430(11) . ?
C50 C51 1.436(12) . ?
C51 C52 1.568(13) . ?
C52 C53 1.558(13) . ?
C53 C54 1.655(12) . ?
P1 Ru1 2.315(2) . ?
P1 Ru3 2.3177(18) . ?
P1 Ru2 2.379(2) . ?
P2 Ru1 2.292(2) . ?
P3 Ru3 2.295(2) . ?
P4 Ru4 2.3195(19) . ?
Ru1 Ru2 2.8675(9) . ?
Ru1 Ru4 3.0099(8) . ?
Ru2 Ru4 2.8159(8) . ?
Ru2 Ru3 2.8581(9) . ?
Ru3 Ru4 3.0207(9) . ?
